data_2214538
loop_
_publ_author_name
'Zhao, Hong'

_publ_section_title
;
 3-Ammonio-3-(4-pyridyl)propanoate dihydrate
;
_journal_coeditor_code BT2415
_journal_issue 8
_journal_name_full 'Acta Crystallographica Section E'
_journal_page_first o3400
_journal_page_last o3400
_journal_paper_doi 10.1107/S1600536807031583
_journal_volume 63
_journal_year 2007
_chemical_formula_iupac 'C8 H10 N2 O2, 2H2 O'
_chemical_formula_moiety 'C8 H10 N2 O2, 2(H2 O)'
_chemical_formula_sum 'C8 H14 N2 O4'
_chemical_formula_weight 202.21
_chemical_name_systematic
;
3-Ammonio-3-(4-pyridyl)propanoate dihydrate
;
_space_group_IT_number 14
_symmetry_cell_setting monoclinic
_symmetry_space_group_name_Hall '-P 2yn'
_symmetry_space_group_name_H-M 'P 1 21/n 1'
_atom_sites_solution_hydrogens geom
_atom_sites_solution_primary direct
_atom_sites_solution_secondary difmap
_cell_angle_alpha 90.00
_cell_angle_beta 102.601(2)
_cell_angle_gamma 90.00
_cell_formula_units_Z 4
_cell_length_a 12.6440(12)
_cell_length_b 5.7698(5)
_cell_length_c 13.9238(13)
_cell_measurement_reflns_used 3174
_cell_measurement_temperature 291(2)
_cell_measurement_theta_max 28.00
_cell_measurement_theta_min 2.62
_cell_volume 991.32(16)
_computing_cell_refinement SMART
_computing_data_collection 'SMART (Bruker, 2000)'
_computing_data_reduction 'SAINT (Bruker, 2000)'
_computing_molecular_graphics SHELXTL
_computing_publication_material SHELXTL
_computing_structure_refinement SHELXTL
_computing_structure_solution 'SHELXTL (Bruker, 2000)'
_diffrn_ambient_temperature 291(2)
_diffrn_measured_fraction_theta_full 0.998
_diffrn_measured_fraction_theta_max 0.998
_diffrn_measurement_device_type 'Bruker SMART APEX CCD area-detector'
_diffrn_measurement_method '\f and \w'
_diffrn_radiation_monochromator graphite
_diffrn_radiation_source 'sealed tube'
_diffrn_radiation_type MoK\a
_diffrn_radiation_wavelength 0.71073
_diffrn_reflns_av_R_equivalents 0.0308
_diffrn_reflns_av_sigmaI/netI 0.0339
_diffrn_reflns_limit_h_max 15
_diffrn_reflns_limit_h_min -15
_diffrn_reflns_limit_k_max 6
_diffrn_reflns_limit_k_min -7
_diffrn_reflns_limit_l_max 12
_diffrn_reflns_limit_l_min -17
_diffrn_reflns_number 5638
_diffrn_reflns_theta_full 26.00
_diffrn_reflns_theta_max 26.00
_diffrn_reflns_theta_min 2.46
_exptl_absorpt_coefficient_mu 0.109
_exptl_absorpt_correction_T_max 0.97
_exptl_absorpt_correction_T_min 0.97
_exptl_absorpt_correction_type multi-scan
_exptl_absorpt_process_details '(SADABS; Bruker, 2000)'
_exptl_crystal_colour colorless
_exptl_crystal_density_diffrn 1.355
_exptl_crystal_density_method 'not measured'
_exptl_crystal_description block
_exptl_crystal_F_000 432
_exptl_crystal_size_max 0.32
_exptl_crystal_size_mid 0.26
_exptl_crystal_size_min 0.24
_refine_diff_density_max 0.146
_refine_diff_density_min -0.164
_refine_ls_extinction_method none
_refine_ls_goodness_of_fit_ref 1.089
_refine_ls_hydrogen_treatment mixed
_refine_ls_matrix_type full
_refine_ls_number_parameters 148
_refine_ls_number_reflns 1943
_refine_ls_number_restraints 0
_refine_ls_restrained_S_all 1.089
_refine_ls_R_factor_all 0.0542
_refine_ls_R_factor_gt 0.0445
_refine_ls_shift/su_max 0.000
_refine_ls_shift/su_mean 0.000
_refine_ls_structure_factor_coef Fsqd
_refine_ls_weighting_details 'calc w=1/[\s^2^(Fo^2^)+(0.0434P)^2^+0.1335P] where P=(Fo^2^+2Fc^2^)/3'
_refine_ls_weighting_scheme calc
_refine_ls_wR_factor_gt 0.0967
_refine_ls_wR_factor_ref 0.0992
_reflns_number_gt 1587
_reflns_number_total 1943
_reflns_threshold_expression I>2\s(I)
_cod_data_source_file bt2415.cif
_cod_data_source_block I
_cod_original_sg_symbol_H-M 'P 21/n'
_cod_database_code 2214538
_cod_database_fobs_code 2214538

loop_
_symmetry_equiv_pos_as_xyz
'x, y, z'
'-x+1/2, y+1/2, -z+1/2'
'-x, -y, -z'
'x-1/2, -y-1/2, z-1/2'

loop_
_atom_site_type_symbol
_atom_site_label
_atom_site_fract_x
_atom_site_fract_y
_atom_site_fract_z
_atom_site_U_iso_or_equiv
_atom_site_adp_type
_atom_site_calc_flag
_atom_site_refinement_flags
_atom_site_occupancy
C C1 0.88367(14) 0.7166(4) 0.93120(15) 0.0435(5) Uani d . 1
H H1 0.9070 0.8553 0.9629 0.052 Uiso calc R 1
C C2 0.79614(14) 0.6065(3) 0.95572(14) 0.0382(4) Uani d . 1
H H2 0.7624 0.6698 1.0027 0.046 Uiso calc R 1
C C3 0.75982(11) 0.4019(3) 0.90947(11) 0.0273(3) Uani d . 1
C C4 0.81478(13) 0.3175(3) 0.84032(13) 0.0368(4) Uani d . 1
H H4 0.7931 0.1798 0.8072 0.044 Uiso calc R 1
C C5 0.90135(15) 0.4394(4) 0.82150(15) 0.0454(5) Uani d . 1
H H5 0.9374 0.3802 0.7754 0.055 Uiso calc R 1
C C6 0.66485(11) 0.2688(3) 0.93146(11) 0.0264(3) Uani d . 1
H H6 0.6692 0.1091 0.9087 0.032 Uiso calc R 1
C C7 0.55681(11) 0.3694(3) 0.87822(12) 0.0263(3) Uani d . 1
H H7A 0.5580 0.3924 0.8095 0.032 Uiso calc R 1
H H7B 0.5467 0.5195 0.9063 0.032 Uiso calc R 1
C C8 0.46128(11) 0.2123(3) 0.88535(11) 0.0265(3) Uani d . 1
N N1 0.93620(11) 0.6381(3) 0.86598(12) 0.0430(4) Uani d . 1
N N2 0.67000(11) 0.2622(3) 1.03866(10) 0.0286(3) Uani d . 1
H H2A 0.7367(16) 0.213(3) 1.0692(14) 0.034 Uiso d . 1
H H2B 0.6601(15) 0.403(4) 1.0621(14) 0.034 Uiso d . 1
H H2C 0.6293(15) 0.152(4) 1.0534(14) 0.034 Uiso d . 1
O O1 0.37631(9) 0.3022(2) 0.89856(10) 0.0425(3) Uani d . 1
O O2 0.47508(9) -0.0015(2) 0.87733(9) 0.0362(3) Uani d . 1
O O3 0.37183(11) 0.3952(3) 0.61713(10) 0.0411(3) Uani d . 1
H H3B 0.3594(17) 0.511(4) 0.6537(16) 0.049 Uiso d . 1
H H3A 0.435(2) 0.341(4) 0.6431(17) 0.049 Uiso d . 1
O O4 0.32889(12) 0.7481(3) 0.73083(11) 0.0456(3) Uani d . 1
H H4A 0.3076(19) 0.856(4) 0.6942(18) 0.055 Uiso d . 1
H H4B 0.3876(19) 0.788(4) 0.7747(18) 0.055 Uiso d . 1

loop_
_atom_site_aniso_label
_atom_site_aniso_U_11
_atom_site_aniso_U_22
_atom_site_aniso_U_33
_atom_site_aniso_U_12
_atom_site_aniso_U_13
_atom_site_aniso_U_23
C1 0.0413(9) 0.0422(11) 0.0490(11) -0.0178(8) 0.0143(8) 0.0002(8)
C2 0.0387(9) 0.0349(9) 0.0444(10) -0.0132(7) 0.0164(7) -0.0035(8)
C3 0.0209(7) 0.0302(8) 0.0310(8) -0.0028(6) 0.0059(6) 0.0077(6)
C4 0.0331(8) 0.0384(10) 0.0423(10) -0.0026(7) 0.0153(7) -0.0007(7)
C5 0.0390(9) 0.0551(13) 0.0504(11) -0.0005(8) 0.0276(8) 0.0047(9)
C6 0.0232(7) 0.0225(8) 0.0340(8) -0.0049(6) 0.0077(6) 0.0007(6)
C7 0.0212(7) 0.0273(8) 0.0306(8) -0.0052(6) 0.0057(5) 0.0003(6)
C8 0.0243(7) 0.0334(9) 0.0217(7) -0.0079(6) 0.0046(5) -0.0018(6)
N1 0.0287(7) 0.0517(10) 0.0517(9) -0.0107(6) 0.0158(6) 0.0120(8)
N2 0.0220(6) 0.0300(7) 0.0344(7) -0.0070(6) 0.0076(5) 0.0060(6)
O1 0.0235(5) 0.0423(8) 0.0638(9) -0.0030(5) 0.0145(5) -0.0052(6)
O2 0.0302(6) 0.0303(7) 0.0502(7) -0.0102(5) 0.0135(5) -0.0032(5)
O3 0.0367(6) 0.0511(8) 0.0425(7) -0.0025(6) 0.0237(5) 0.0089(6)
O4 0.0482(8) 0.0426(8) 0.0459(8) 0.0093(6) 0.0102(6) -0.0128(6)

loop_
_atom_type_symbol
_atom_type_description
_atom_type_scat_dispersion_real
_atom_type_scat_dispersion_imag
_atom_type_scat_source
C C 0.0033 0.0016 'International Tables Vol C Tables 4.2.6.8 and 6.1.1.4'
H H 0.0000 0.0000 'International Tables Vol C Tables 4.2.6.8 and 6.1.1.4'
N N 0.0061 0.0033 'International Tables Vol C Tables 4.2.6.8 and 6.1.1.4'
O O 0.0106 0.0060 'International Tables Vol C Tables 4.2.6.8 and 6.1.1.4'

loop_
_geom_angle_atom_site_label_1
_geom_angle_atom_site_label_2
_geom_angle_atom_site_label_3
_geom_angle
N1 C1 C2 124.33(19)
N1 C1 H1 117.8
C2 C1 H1 117.8
C3 C2 C1 118.86(17)
C3 C2 H2 120.6
C1 C2 H2 120.6
C2 C3 C4 117.25(14)
C2 C3 C6 122.69(14)
C4 C3 C6 120.06(15)
C5 C4 C3 119.45(18)
C5 C4 H4 120.3
C3 C4 H4 120.3
N1 C5 C4 123.28(17)
N1 C5 H5 118.4
C4 C5 H5 118.4
N2 C6 C3 110.80(12)
N2 C6 C7 109.79(12)
C3 C6 C7 112.11(12)
N2 C6 H6 108.0
C3 C6 H6 108.0
C7 C6 H6 108.0
C6 C7 C8 112.36(12)
C6 C7 H7A 109.1
C8 C7 H7A 109.1
C6 C7 H7B 109.1
C8 C7 H7B 109.1
H7A C7 H7B 107.9
O1 C8 O2 124.43(14)
O1 C8 C7 118.86(15)
O2 C8 C7 116.71(13)
C1 N1 C5 116.83(15)
C6 N2 H2A 108.3(12)
C6 N2 H2B 111.4(12)
H2A N2 H2B 107.6(17)
C6 N2 H2C 111.0(12)
H2A N2 H2C 101.5(17)
H2B N2 H2C 116.3(17)
H3B O3 H3A 108(2)
H4A O4 H4B 110(2)

loop_
_geom_bond_atom_site_label_1
_geom_bond_atom_site_label_2
_geom_bond_distance
C1 N1 1.317(3)
C1 C2 1.382(2)
C1 H1 0.9300
C2 C3 1.375(2)
C2 H2 0.9300
C3 C4 1.392(2)
C3 C6 1.5117(19)
C4 C5 1.374(2)
C4 H4 0.9300
C5 N1 1.332(3)
C5 H5 0.9300
C6 N2 1.480(2)
C6 C7 1.520(2)
C6 H6 0.9800
C7 C8 1.5304(19)
C7 H7A 0.9700
C7 H7B 0.9700
C8 O1 1.2424(19)
C8 O2 1.254(2)
N2 H2A 0.90(2)
N2 H2B 0.90(2)
N2 H2C 0.87(2)
O3 H3B 0.87(2)
O3 H3A 0.86(2)
O4 H4A 0.81(3)
O4 H4B 0.88(2)

loop_
_geom_hbond_atom_site_label_D
_geom_hbond_atom_site_label_H
_geom_hbond_atom_site_label_A
_geom_hbond_site_symmetry_A
_geom_hbond_distance_DH
_geom_hbond_distance_HA
_geom_hbond_distance_DA
_geom_hbond_angle_DHA
N2 H2A O3 4_666 0.90(2) 1.81(2) 2.705(2) 173.7(18)
N2 H2B O1 3_667 0.90(2) 1.87(2) 2.765(2) 173.5(18)
N2 H2C O2 3_657 0.87(2) 1.99(2) 2.8165(18) 156.7(18)
O3 H3B O4 . 0.87(2) 1.83(2) 2.706(2) 178(2)
O3 H3A N1 2_646 0.86(2) 2.03(2) 2.810(2) 150(2)
O4 H4A O1 2_556 0.81(3) 2.42(2) 2.8346(19) 113(2)
O4 H4B O2 1_565 0.88(2) 2.01(3) 2.8321(19) 154(2)
